data_4333628
loop_
_publ_author_name
'Stanislav S. Stoyko'
'Krishna K. Ramachandran'
'C. Scott Mullen'
'Arthur Mar'

_publ_contact_author_address
; Department of Chemistry
  University of Alberta
  Edmonton, AB
  Canada  T6G 2G2
;
_publ_contact_author_email arthur.mar@ualberta.ca
_publ_contact_author_fax '(780) 492-8231'
_publ_contact_author_name 'Dr. Arthur Mar'
_publ_contact_author_phone '(780) 492-5592'
_publ_section_title
;
 Rare-Earth Manganese Copper Pnictides RE2Mn3Cu9Pn7 (Pn = P, As):
 Quaternary Ordered Variants of the Zr2Fe12P7-Type Structure
;
_journal_name_full 'Inorganic Chemistry'
_journal_page_first 1040
_journal_page_last 1046
_journal_paper_doi 10.1021/ic3023375
_journal_volume 52
_journal_year 2013
_chemical_formula_structural 'Nd2 Mn3 Cu9 P7'
_chemical_formula_sum 'Cu9 Mn3 Nd2 P7'
_chemical_formula_weight 1241.95
_chemical_name_common
;
 neodymium manganese copper phosphide (2/3/9/7)
;
_chemical_name_systematic
;
 neodymium manganese copper phosphide (2/3/9/7)
;
_space_group_IT_number 174
_symmetry_cell_setting hexagonal
_symmetry_space_group_name_Hall 'P -6'
_symmetry_space_group_name_H-M 'P -6'
_atom_sites_solution_primary direct
_atom_sites_solution_secondary difmap
_audit_creation_method SHELXL-97
_cell_angle_alpha 90.00
_cell_angle_beta 90.00
_cell_angle_gamma 120.00
_cell_formula_units_Z 1
_cell_length_a 9.642(4)
_cell_length_b 9.642(4)
_cell_length_c 3.8404(15)
_cell_measurement_reflns_used 1570
_cell_measurement_temperature 173(2)
_cell_measurement_theta_max 29.74
_cell_measurement_theta_min 5.85
_cell_volume 309.2(2)
_computing_cell_refinement 'Bruker SAINT 7.68A (Bruker, 2009)'
_computing_data_collection 'Bruker SMART 5.054 (Bruker, 1999)'
_computing_data_reduction 'Bruker SAINT 7.68A'
_computing_molecular_graphics 'ATOMS 5.1 (Dowty, 1999)'
_computing_publication_material 'Bruker SHELXTL 6.12'
_computing_structure_refinement 'Bruker SHELXTL 6.12'
_computing_structure_solution 'Bruker SHELXTL 6.12'
_diffrn_ambient_temperature 173(2)
_diffrn_measured_fraction_theta_full 1.000
_diffrn_measured_fraction_theta_max 1.000
_diffrn_measurement_device_type 'Bruker D8/SMART APEX II CCD'
_diffrn_measurement_method '\w scans'
_diffrn_radiation_monochromator graphite
_diffrn_radiation_source 'fine-focus sealed tube'
_diffrn_radiation_type MoK\a
_diffrn_radiation_wavelength 0.71073
_diffrn_reflns_av_R_equivalents 0.0459
_diffrn_reflns_av_sigmaI/netI 0.0307
_diffrn_reflns_limit_h_max 14
_diffrn_reflns_limit_h_min -14
_diffrn_reflns_limit_k_max 14
_diffrn_reflns_limit_k_min -14
_diffrn_reflns_limit_l_max 5
_diffrn_reflns_limit_l_min -5
_diffrn_reflns_number 4260
_diffrn_reflns_theta_full 32.90
_diffrn_reflns_theta_max 32.90
_diffrn_reflns_theta_min 2.44
_exptl_absorpt_coefficient_mu 27.151
_exptl_absorpt_correction_T_max 0.5825
_exptl_absorpt_correction_T_min 0.1187
_exptl_absorpt_correction_type numerical
_exptl_absorpt_process_details 'Bruker SHELXTL 6.12 (Sheldrick, 2001)'
_exptl_crystal_colour grey
_exptl_crystal_density_diffrn 6.670
_exptl_crystal_description needle
_exptl_crystal_F_000 561
_exptl_crystal_size_max 0.28
_exptl_crystal_size_mid 0.03
_exptl_crystal_size_min 0.02
_refine_diff_density_max 1.972
_refine_diff_density_min -1.647
_refine_diff_density_rms 0.403
_refine_ls_abs_structure_details 'Flack H D (1983), Acta Cryst. A39, 876-881'
_refine_ls_abs_structure_Flack 0.61(4)
_refine_ls_extinction_coef 0.0024(3)
_refine_ls_extinction_expression Fc^*^=kFc[1+0.001xFc^2^\l^3^/sin(2\q)]^-1/4^
_refine_ls_extinction_method SHELXL
_refine_ls_goodness_of_fit_ref 1.149
_refine_ls_matrix_type full
_refine_ls_number_parameters 45
_refine_ls_number_reflns 859
_refine_ls_number_restraints 0
_refine_ls_restrained_S_all 1.149
_refine_ls_R_factor_all 0.0278
_refine_ls_R_factor_gt 0.0247
_refine_ls_shift/su_max 0.000
_refine_ls_shift/su_mean 0.000
_refine_ls_structure_factor_coef Fsqd
_refine_ls_weighting_details 'calc w=1/[\s^2^(Fo^2^)+(0.0210P)^2^+0.1008P] where P=(Fo^2^+2Fc^2^)/3'
_refine_ls_weighting_scheme calc
_refine_ls_wR_factor_gt 0.0489
_refine_ls_wR_factor_ref 0.0500
_reflns_number_gt 808
_reflns_number_total 859
_reflns_threshold_expression I>2\s(I)
_cod_data_source_file ic3023375_si_002_05.cif
_cod_data_source_block nd2mn3cu9p7
_cod_database_code 4333628

loop_
_symmetry_equiv_pos_as_xyz
'x, y, z'
'-y, x-y, z'
'-x+y, -x, z'
'x, y, -z'
'-y, x-y, -z'
'-x+y, -x, -z'

loop_
_atom_site_label
_atom_site_type_symbol
_atom_site_fract_x
_atom_site_fract_y
_atom_site_fract_z
_atom_site_U_iso_or_equiv
_atom_site_adp_type
_atom_site_occupancy
_atom_site_symmetry_multiplicity
_atom_site_calc_flag
_atom_site_refinement_flags
Nd1 Nd 0.3333 0.6667 0.0000 0.00587(17) Uani 1 6 d S
Nd2 Nd 0.6667 0.3333 0.5000 0.00727(16) Uani 1 6 d S
Cu1 Cu 0.42561(14) 0.04908(15) 0.0000 0.0082(2) Uani 1 2 d S
Cu2 Cu 0.16345(12) 0.28126(13) 0.0000 0.00683(19) Uani 1 2 d S
Cu3 Cu 0.38607(14) 0.42837(13) 0.5000 0.0082(2) Uani 1 2 d S
Mn4 Mn 0.22181(16) 0.09593(16) 0.5000 0.0073(3) Uani 1 2 d S
P1 P 0.4182(3) 0.2939(3) 0.0000 0.0054(4) Uani 1 2 d S
P2 P 0.1235(3) 0.4155(3) 0.5000 0.0045(4) Uani 1 2 d S
P3 P 0.0000 0.0000 0.0000 0.0047(6) Uani 1 6 d S

loop_
_atom_site_aniso_label
_atom_site_aniso_U_11
_atom_site_aniso_U_22
_atom_site_aniso_U_33
_atom_site_aniso_U_23
_atom_site_aniso_U_13
_atom_site_aniso_U_12
Nd1 0.0063(2) 0.0063(2) 0.0050(4) 0.000 0.000 0.00315(12)
Nd2 0.0075(2) 0.0075(2) 0.0068(4) 0.000 0.000 0.00375(11)
Cu1 0.0080(6) 0.0086(5) 0.0081(6) 0.000 0.000 0.0042(5)
Cu2 0.0053(5) 0.0068(4) 0.0077(4) 0.000 0.000 0.0025(4)
Cu3 0.0087(5) 0.0088(5) 0.0073(5) 0.000 0.000 0.0047(4)
Mn4 0.0078(6) 0.0074(6) 0.0071(5) 0.000 0.000 0.0041(5)
P1 0.0069(10) 0.0054(10) 0.0046(10) 0.000 0.000 0.0037(9)
P2 0.0048(10) 0.0033(9) 0.0053(10) 0.000 0.000 0.0020(8)
P3 0.0039(9) 0.0039(9) 0.0063(14) 0.000 0.000 0.0020(4)

loop_
_atom_type_symbol
_atom_type_description
_atom_type_scat_dispersion_real
_atom_type_scat_dispersion_imag
_atom_type_scat_source
P P 0.1023 0.0942 'International Tables Vol C Tables 4.2.6.8 and 6.1.1.4'
Mn Mn 0.3368 0.7283 'International Tables Vol C Tables 4.2.6.8 and 6.1.1.4'
Cu Cu 0.3201 1.2651 'International Tables Vol C Tables 4.2.6.8 and 6.1.1.4'
Nd Nd -0.1943 3.0179 'International Tables Vol C Tables 4.2.6.8 and 6.1.1.4'

loop_
_geom_angle_atom_site_label_1
_geom_angle_atom_site_label_2
_geom_angle_atom_site_label_3
_geom_angle
_geom_angle_site_symmetry_1
_geom_angle_site_symmetry_3
P2 Nd1 P2 80.97(7) 3_565 3_564
P2 Nd1 P2 82.40(5) 3_565 .
P2 Nd1 P2 135.30(2) 3_564 .
P2 Nd1 P2 135.30(2) 3_565 1_554
P2 Nd1 P2 82.40(5) 3_564 1_554
P2 Nd1 P2 80.97(7) . 1_554
P2 Nd1 P2 82.40(5) 3_565 2_665
P2 Nd1 P2 135.30(2) 3_564 2_665
P2 Nd1 P2 82.40(5) . 2_665
P2 Nd1 P2 135.30(2) 1_554 2_665
P2 Nd1 P2 135.30(2) 3_565 2_664
P2 Nd1 P2 82.40(5) 3_564 2_664
P2 Nd1 P2 135.30(2) . 2_664
P2 Nd1 P2 82.40(5) 1_554 2_664
P2 Nd1 P2 80.97(7) 2_665 2_664
P2 Nd1 Cu3 95.17(5) 3_565 3_564
P2 Nd1 Cu3 46.90(5) 3_564 3_564
P2 Nd1 Cu3 94.15(5) . 3_564
P2 Nd1 Cu3 45.49(5) 1_554 3_564
P2 Nd1 Cu3 176.00(3) 2_665 3_564
P2 Nd1 Cu3 102.95(5) 2_664 3_564
P2 Nd1 Cu3 45.49(5) 3_565 2_665
P2 Nd1 Cu3 94.15(5) 3_564 2_665
P2 Nd1 Cu3 102.95(5) . 2_665
P2 Nd1 Cu3 176.00(3) 1_554 2_665
P2 Nd1 Cu3 46.90(5) 2_665 2_665
P2 Nd1 Cu3 95.17(5) 2_664 2_665
Cu3 Nd1 Cu3 132.639(12) 3_564 2_665
P2 Nd1 Cu3 46.90(5) 3_565 3_565
P2 Nd1 Cu3 95.17(5) 3_564 3_565
P2 Nd1 Cu3 45.49(5) . 3_565
P2 Nd1 Cu3 94.15(5) 1_554 3_565
P2 Nd1 Cu3 102.95(5) 2_665 3_565
P2 Nd1 Cu3 176.00(3) 2_664 3_565
Cu3 Nd1 Cu3 73.11(4) 3_564 3_565
Cu3 Nd1 Cu3 88.16(3) 2_665 3_565
P2 Nd1 Cu3 94.15(5) 3_565 2_664
P2 Nd1 Cu3 45.49(5) 3_564 2_664
P2 Nd1 Cu3 176.00(3) . 2_664
P2 Nd1 Cu3 102.95(5) 1_554 2_664
P2 Nd1 Cu3 95.17(5) 2_665 2_664
P2 Nd1 Cu3 46.90(5) 2_664 2_664
Cu3 Nd1 Cu3 88.16(3) 3_564 2_664
Cu3 Nd1 Cu3 73.11(4) 2_665 2_664
Cu3 Nd1 Cu3 132.639(12) 3_565 2_664
P2 Nd1 Cu3 176.00(3) 3_565 1_554
P2 Nd1 Cu3 102.95(5) 3_564 1_554
P2 Nd1 Cu3 95.17(5) . 1_554
P2 Nd1 Cu3 46.90(5) 1_554 1_554
P2 Nd1 Cu3 94.15(5) 2_665 1_554
P2 Nd1 Cu3 45.49(5) 2_664 1_554
Cu3 Nd1 Cu3 88.16(3) 3_564 1_554
Cu3 Nd1 Cu3 132.639(12) 2_665 1_554
Cu3 Nd1 Cu3 132.639(12) 3_565 1_554
Cu3 Nd1 Cu3 88.16(3) 2_664 1_554
P2 Nd1 Cu3 102.95(5) 3_565 .
P2 Nd1 Cu3 176.00(3) 3_564 .
P2 Nd1 Cu3 46.90(5) . .
P2 Nd1 Cu3 95.17(5) 1_554 .
P2 Nd1 Cu3 45.49(5) 2_665 .
P2 Nd1 Cu3 94.15(5) 2_664 .
Cu3 Nd1 Cu3 132.639(12) 3_564 .
Cu3 Nd1 Cu3 88.16(3) 2_665 .
Cu3 Nd1 Cu3 88.16(3) 3_565 .
Cu3 Nd1 Cu3 132.639(13) 2_664 .
Cu3 Nd1 Cu3 73.11(4) 1_554 .
P1 Nd2 P1 82.04(5) 2_655 .
P1 Nd2 P1 81.45(7) 2_655 2_656
P1 Nd2 P1 135.47(3) . 2_656
P1 Nd2 P1 135.47(2) 2_655 3_666
P1 Nd2 P1 135.47(2) . 3_666
P1 Nd2 P1 82.04(5) 2_656 3_666
P1 Nd2 P1 82.04(5) 2_655 3_665
P1 Nd2 P1 82.04(5) . 3_665
P1 Nd2 P1 135.47(2) 2_656 3_665
P1 Nd2 P1 81.45(7) 3_666 3_665
P1 Nd2 P1 135.47(3) 2_655 1_556
P1 Nd2 P1 81.45(7) . 1_556
P1 Nd2 P1 82.04(5) 2_656 1_556
P1 Nd2 P1 82.04(5) 3_666 1_556
P1 Nd2 P1 135.47(2) 3_665 1_556
P1 Nd2 Cu1 94.88(5) 2_655 2_656
P1 Nd2 Cu1 176.15(3) . 2_656
P1 Nd2 Cu1 45.71(5) 2_656 2_656
P1 Nd2 Cu1 46.28(5) 3_666 2_656
P1 Nd2 Cu1 95.29(5) 3_665 2_656
P1 Nd2 Cu1 102.38(5) 1_556 2_656
P1 Nd2 Cu1 45.71(5) 2_655 2_655
P1 Nd2 Cu1 102.38(5) . 2_655
P1 Nd2 Cu1 94.88(5) 2_656 2_655
P1 Nd2 Cu1 95.29(5) 3_666 2_655
P1 Nd2 Cu1 46.28(5) 3_665 2_655
P1 Nd2 Cu1 176.15(3) 1_556 2_655
Cu1 Nd2 Cu1 73.79(4) 2_656 2_655
P1 Nd2 Cu1 95.29(5) 2_655 1_556
P1 Nd2 Cu1 94.88(5) . 1_556
P1 Nd2 Cu1 46.28(5) 2_656 1_556
P1 Nd2 Cu1 102.38(5) 3_666 1_556
P1 Nd2 Cu1 176.15(4) 3_665 1_556
P1 Nd2 Cu1 45.71(5) 1_556 1_556
Cu1 Nd2 Cu1 87.67(3) 2_656 1_556
Cu1 Nd2 Cu1 132.859(13) 2_655 1_556
P1 Nd2 Cu1 176.15(3) 2_655 3_666
P1 Nd2 Cu1 95.29(5) . 3_666
P1 Nd2 Cu1 102.38(5) 2_656 3_666
P1 Nd2 Cu1 45.71(5) 3_666 3_666
P1 Nd2 Cu1 94.88(5) 3_665 3_666
P1 Nd2 Cu1 46.28(5) 1_556 3_666
Cu1 Nd2 Cu1 87.67(3) 2_656 3_666
Cu1 Nd2 Cu1 132.859(13) 2_655 3_666
Cu1 Nd2 Cu1 87.67(3) 1_556 3_666
P1 Nd2 Cu1 102.38(5) 2_655 3_665
P1 Nd2 Cu1 46.28(5) . 3_665
P1 Nd2 Cu1 176.15(3) 2_656 3_665
P1 Nd2 Cu1 94.88(5) 3_666 3_665
P1 Nd2 Cu1 45.71(5) 3_665 3_665
P1 Nd2 Cu1 95.29(5) 1_556 3_665
Cu1 Nd2 Cu1 132.859(13) 2_656 3_665
Cu1 Nd2 Cu1 87.67(3) 2_655 3_665
Cu1 Nd2 Cu1 132.859(13) 1_556 3_665
Cu1 Nd2 Cu1 73.79(4) 3_666 3_665
P1 Nd2 Cu1 46.28(5) 2_655 .
P1 Nd2 Cu1 45.71(5) . .
P1 Nd2 Cu1 95.29(5) 2_656 .
P1 Nd2 Cu1 176.15(3) 3_666 .
P1 Nd2 Cu1 102.38(5) 3_665 .
P1 Nd2 Cu1 94.88(5) 1_556 .
Cu1 Nd2 Cu1 132.859(13) 2_656 .
Cu1 Nd2 Cu1 87.67(3) 2_655 .
Cu1 Nd2 Cu1 73.79(4) 1_556 .
Cu1 Nd2 Cu1 132.859(13) 3_666 .
Cu1 Nd2 Cu1 87.67(3) 3_665 .
P1 Cu1 P1 106.48(12) . 2_655
P1 Cu1 P2 113.91(6) . 3_554
P1 Cu1 P2 109.46(7) 2_655 3_554
P1 Cu1 P2 113.91(6) . 3
P1 Cu1 P2 109.46(7) 2_655 3
P2 Cu1 P2 103.58(11) 3_554 3
P1 Cu1 Cu2 100.92(8) . 3
P1 Cu1 Cu2 152.61(8) 2_655 3
P2 Cu1 Cu2 57.62(6) 3_554 3
P2 Cu1 Cu2 57.62(6) 3 3
P1 Cu1 Cu3 125.66(4) . 2_655
P1 Cu1 Cu3 55.06(4) 2_655 2_655
P2 Cu1 Cu3 120.43(7) 3_554 2_655
P2 Cu1 Cu3 54.41(6) 3 2_655
Cu2 Cu1 Cu3 107.86(4) 3 2_655
P1 Cu1 Cu3 125.66(4) . 2_654
P1 Cu1 Cu3 55.06(4) 2_655 2_654
P2 Cu1 Cu3 54.41(6) 3_554 2_654
P2 Cu1 Cu3 120.43(7) 3 2_654
Cu2 Cu1 Cu3 107.86(4) 3 2_654
Cu3 Cu1 Cu3 87.67(5) 2_655 2_654
P1 Cu1 Mn4 59.82(5) . 1_554
P1 Cu1 Mn4 133.27(4) 2_655 1_554
P2 Cu1 Mn4 54.97(6) 3_554 1_554
P2 Cu1 Mn4 116.91(7) 3 1_554
Cu2 Cu1 Mn4 62.57(4) 3 1_554
Cu3 Cu1 Mn4 170.41(5) 2_655 1_554
Cu3 Cu1 Mn4 94.65(4) 2_654 1_554
P1 Cu1 Mn4 59.81(5) . .
P1 Cu1 Mn4 133.27(4) 2_655 .
P2 Cu1 Mn4 116.91(7) 3_554 .
P2 Cu1 Mn4 54.97(6) 3 .
Cu2 Cu1 Mn4 62.57(4) 3 .
Cu3 Cu1 Mn4 94.65(4) 2_655 .
Cu3 Cu1 Mn4 170.41(5) 2_654 .
Mn4 Cu1 Mn4 81.57(5) 1_554 .
P1 Cu1 Nd2 61.51(5) . .
P1 Cu1 Nd2 61.30(5) 2_655 .
P2 Cu1 Nd2 164.79(6) 3_554 .
P2 Cu1 Nd2 91.24(6) 3 .
Cu2 Cu1 Nd2 136.11(3) 3 .
Cu3 Cu1 Nd2 65.77(3) 2_655 .
Cu3 Cu1 Nd2 114.91(4) 2_654 .
Mn4 Cu1 Nd2 121.04(5) 1_554 .
Mn4 Cu1 Nd2 74.42(3) . .
P1 Cu1 Nd2 61.50(5) . 1_554
P1 Cu1 Nd2 61.30(5) 2_655 1_554
P2 Cu1 Nd2 91.24(6) 3_554 1_554
P2 Cu1 Nd2 164.79(6) 3 1_554
Cu2 Cu1 Nd2 136.11(3) 3 1_554
Cu3 Cu1 Nd2 114.91(4) 2_655 1_554
Cu3 Cu1 Nd2 65.77(3) 2_654 1_554
Mn4 Cu1 Nd2 74.41(3) 1_554 1_554
Mn4 Cu1 Nd2 121.04(5) . 1_554
Nd2 Cu1 Nd2 73.79(4) . 1_554
P1 Cu1 Nd1 165.15(8) . 1_545
P1 Cu1 Nd1 88.38(7) 2_655 1_545
P2 Cu1 Nd1 59.24(6) 3_554 1_545
P2 Cu1 Nd1 59.24(6) 3 1_545
Cu2 Cu1 Nd1 64.23(3) 3 1_545
Cu3 Cu1 Nd1 62.96(3) 2_655 1_545
Cu3 Cu1 Nd1 62.96(3) 2_654 1_545
Mn4 Cu1 Nd1 109.93(4) 1_554 1_545
Mn4 Cu1 Nd1 109.93(4) . 1_545
Nd2 Cu1 Nd1 128.73(3) . 1_545
Nd2 Cu1 Nd1 128.73(3) 1_554 1_545
P3 Cu2 P1 97.87(7) . .
P3 Cu2 P2 114.58(6) . 1_554
P1 Cu2 P2 113.62(8) . 1_554
P3 Cu2 P2 114.58(6) . .
P1 Cu2 P2 113.62(8) . .
P2 Cu2 P2 103.14(10) 1_554 .
P3 Cu2 Cu1 102.24(4) . 2
P1 Cu2 Cu1 159.88(8) . 2
P2 Cu2 Cu1 57.34(6) 1_554 2
P2 Cu2 Cu1 57.34(6) . 2
P3 Cu2 Cu3 120.24(4) . .
P1 Cu2 Cu3 56.43(5) . .
P2 Cu2 Cu3 125.06(8) 1_554 .
P2 Cu2 Cu3 57.18(7) . .
Cu1 Cu2 Cu3 111.75(5) 2 .
P3 Cu2 Cu3 120.24(4) . 1_554
P1 Cu2 Cu3 56.43(5) . 1_554
P2 Cu2 Cu3 57.18(7) 1_554 1_554
P2 Cu2 Cu3 125.06(8) . 1_554
Cu1 Cu2 Cu3 111.75(5) 2 1_554
Cu3 Cu2 Cu3 90.89(5) . 1_554
P3 Cu2 Mn4 60.62(3) . .
P1 Cu2 Mn4 61.04(5) . .
P2 Cu2 Mn4 170.53(6) 1_554 .
P2 Cu2 Mn4 86.33(6) . .
Cu1 Cu2 Mn4 130.39(3) 2 .
Cu3 Cu2 Mn4 59.83(4) . .
Cu3 Cu2 Mn4 116.93(5) 1_554 .
P3 Cu2 Mn4 60.62(3) . 1_554
P1 Cu2 Mn4 61.04(5) . 1_554
P2 Cu2 Mn4 86.33(6) 1_554 1_554
P2 Cu2 Mn4 170.53(6) . 1_554
Cu1 Cu2 Mn4 130.39(3) 2 1_554
Cu3 Cu2 Mn4 116.93(5) . 1_554
Cu3 Cu2 Mn4 59.83(4) 1_554 1_554
Mn4 Cu2 Mn4 84.21(6) . 1_554
P3 Cu2 Mn4 59.94(3) . 2_554
P1 Cu2 Mn4 128.47(4) . 2_554
P2 Cu2 Mn4 55.42(6) 1_554 2_554
P2 Cu2 Mn4 117.91(8) . 2_554
Cu1 Cu2 Mn4 63.91(4) 2 2_554
Cu3 Cu2 Mn4 175.00(5) . 2_554
Cu3 Cu2 Mn4 93.11(4) 1_554 2_554
Mn4 Cu2 Mn4 120.56(5) . 2_554
Mn4 Cu2 Mn4 67.80(5) 1_554 2_554
P3 Cu2 Mn4 59.94(3) . 2
P1 Cu2 Mn4 128.47(4) . 2
P2 Cu2 Mn4 117.91(8) 1_554 2
P2 Cu2 Mn4 55.42(6) . 2
Cu1 Cu2 Mn4 63.91(4) 2 2
Cu3 Cu2 Mn4 93.11(4) . 2
Cu3 Cu2 Mn4 175.00(5) 1_554 2
Mn4 Cu2 Mn4 67.80(5) . 2
Mn4 Cu2 Mn4 120.56(5) 1_554 2
Mn4 Cu2 Mn4 82.75(5) 2_554 2
P3 Cu2 Nd1 170.74(4) . .
P1 Cu2 Nd1 91.39(7) . .
P2 Cu2 Nd1 61.00(6) 1_554 .
P2 Cu2 Nd1 61.00(6) . .
Cu1 Cu2 Nd1 68.49(4) 2 .
Cu3 Cu2 Nd1 65.27(3) . .
Cu3 Cu2 Nd1 65.27(3) 1_554 .
Mn4 Cu2 Nd1 125.01(3) . .
Mn4 Cu2 Nd1 125.01(3) 1_554 .
Mn4 Cu2 Nd1 113.86(3) 2_554 .
Mn4 Cu2 Nd1 113.86(3) 2 .
P2 Cu3 P1 110.95(8) 2_665 .
P2 Cu3 P1 110.95(8) 2_665 1_556
P1 Cu3 P1 104.90(11) . 1_556
P2 Cu3 P2 106.11(12) 2_665 .
P1 Cu3 P2 112.02(6) . .
P1 Cu3 P2 112.02(6) 1_556 .
P2 Cu3 Cu2 124.65(5) 2_665 .
P1 Cu3 Cu2 55.57(6) . .
P1 Cu3 Cu2 124.37(8) 1_556 .
P2 Cu3 Cu2 56.45(4) . .
P2 Cu3 Cu2 124.65(5) 2_665 1_556
P1 Cu3 Cu2 124.37(8) . 1_556
P1 Cu3 Cu2 55.57(6) 1_556 1_556
P2 Cu3 Cu2 56.45(4) . 1_556
Cu2 Cu3 Cu2 90.89(5) . 1_556
P2 Cu3 Cu1 55.81(4) 2_665 3_666
P1 Cu3 Cu1 121.80(7) . 3_666
P1 Cu3 Cu1 55.16(6) 1_556 3_666
P2 Cu3 Cu1 126.18(4) . 3_666
Cu2 Cu3 Cu1 177.36(5) . 3_666
Cu2 Cu3 Cu1 90.68(4) 1_556 3_666
P2 Cu3 Cu1 55.81(4) 2_665 3_665
P1 Cu3 Cu1 55.16(6) . 3_665
P1 Cu3 Cu1 121.80(7) 1_556 3_665
P2 Cu3 Cu1 126.18(4) . 3_665
Cu2 Cu3 Cu1 90.68(4) . 3_665
Cu2 Cu3 Cu1 177.36(5) 1_556 3_665
Cu1 Cu3 Cu1 87.67(5) 3_666 3_665
P2 Cu3 Mn4 166.00(8) 2_665 .
P1 Cu3 Mn4 62.20(6) . .
P1 Cu3 Mn4 62.20(6) 1_556 .
P2 Cu3 Mn4 87.89(7) . .
Cu2 Cu3 Mn4 63.11(4) . .
Cu2 Cu3 Mn4 63.11(4) 1_556 .
Cu1 Cu3 Mn4 115.84(4) 3_666 .
Cu1 Cu3 Mn4 115.84(4) 3_665 .
P2 Cu3 Nd1 61.39(5) 2_665 1_556
P1 Cu3 Nd1 164.10(6) . 1_556
P1 Cu3 Nd1 90.99(6) 1_556 1_556
P2 Cu3 Nd1 60.88(5) . 1_556
Cu2 Cu3 Nd1 115.57(5) . 1_556
Cu2 Cu3 Nd1 65.34(3) 1_556 1_556
Cu1 Cu3 Nd1 67.04(3) 3_666 1_556
Cu1 Cu3 Nd1 115.78(4) 3_665 1_556
Mn4 Cu3 Nd1 128.37(3) . 1_556
P2 Cu3 Nd1 61.39(5) 2_665 .
P1 Cu3 Nd1 90.99(6) . .
P1 Cu3 Nd1 164.10(6) 1_556 .
P2 Cu3 Nd1 60.88(5) . .
Cu2 Cu3 Nd1 65.34(3) . .
Cu2 Cu3 Nd1 115.57(5) 1_556 .
Cu1 Cu3 Nd1 115.78(4) 3_666 .
Cu1 Cu3 Nd1 67.04(3) 3_665 .
Mn4 Cu3 Nd1 128.37(3) . .
Nd1 Cu3 Nd1 73.11(4) 1_556 .
P2 Cu3 Nd2 90.47(7) 2_665 .
P1 Cu3 Nd2 60.24(6) . .
P1 Cu3 Nd2 60.24(6) 1_556 .
P2 Cu3 Nd2 163.42(7) . .
Cu2 Cu3 Nd2 113.98(4) . .
Cu2 Cu3 Nd2 113.98(4) 1_556 .
Cu1 Cu3 Nd2 63.41(3) 3_666 .
Cu1 Cu3 Nd2 63.41(3) 3_665 .
Mn4 Cu3 Nd2 75.53(4) . .
Nd1 Cu3 Nd2 130.45(3) 1_556 .
Nd1 Cu3 Nd2 130.45(3) . .
P2 Mn4 P3 102.33(5) 3 .
P2 Mn4 P3 102.33(5) 3 1_556
P3 Mn4 P3 91.89(5) . 1_556
P2 Mn4 P1 101.85(8) 3 1_556
P3 Mn4 P1 155.81(7) . 1_556
P3 Mn4 P1 83.72(5) 1_556 1_556
P2 Mn4 P1 101.85(8) 3 .
P3 Mn4 P1 83.72(5) . .
P3 Mn4 P1 155.81(7) 1_556 .
P1 Mn4 P1 90.57(9) 1_556 .
P2 Mn4 Cu3 136.96(7) 3 .
P3 Mn4 Cu3 107.19(4) . .
P3 Mn4 Cu3 107.19(4) 1_556 .
P1 Mn4 Cu3 52.46(5) 1_556 .
P1 Mn4 Cu3 52.46(5) . .
P2 Mn4 Cu2 137.90(3) 3 .
P3 Mn4 Cu2 50.30(3) . .
P3 Mn4 Cu2 108.96(5) 1_556 .
P1 Mn4 Cu2 108.82(7) 1_556 .
P1 Mn4 Cu2 50.93(6) . .
Cu3 Mn4 Cu2 57.06(3) . .
P2 Mn4 Cu2 137.90(3) 3 1_556
P3 Mn4 Cu2 108.96(5) . 1_556
P3 Mn4 Cu2 50.30(3) 1_556 1_556
P1 Mn4 Cu2 50.93(6) 1_556 1_556
P1 Mn4 Cu2 108.82(7) . 1_556
Cu3 Mn4 Cu2 57.06(3) . 1_556
Cu2 Mn4 Cu2 84.21(6) . 1_556
P2 Mn4 Cu2 53.13(4) 3 3
P3 Mn4 Cu2 49.83(3) . 3
P3 Mn4 Cu2 107.76(5) 1_556 3
P1 Mn4 Cu2 153.66(7) 1_556 3
P1 Mn4 Cu2 87.52(5) . 3
Cu3 Mn4 Cu2 138.25(3) . 3
Cu2 Mn4 Cu2 90.17(4) . 3
Cu2 Mn4 Cu2 152.79(5) 1_556 3
P2 Mn4 Cu2 53.13(4) 3 3_556
P3 Mn4 Cu2 107.76(5) . 3_556
P3 Mn4 Cu2 49.83(3) 1_556 3_556
P1 Mn4 Cu2 87.52(5) 1_556 3_556
P1 Mn4 Cu2 153.66(7) . 3_556
Cu3 Mn4 Cu2 138.25(3) . 3_556
Cu2 Mn4 Cu2 152.79(5) . 3_556
Cu2 Mn4 Cu2 90.17(4) 1_556 3_556
Cu2 Mn4 Cu2 82.75(5) 3 3_556
P2 Mn4 Cu1 52.48(5) 3 .
P3 Mn4 Cu1 87.61(3) . .
P3 Mn4 Cu1 153.79(6) 1_556 .
P1 Mn4 Cu1 106.66(7) 1_556 .
P1 Mn4 Cu1 50.07(6) . .
Cu3 Mn4 Cu1 97.94(5) . .
Cu2 Mn4 Cu1 90.74(4) . .
Cu2 Mn4 Cu1 152.73(5) 1_556 .
Cu2 Mn4 Cu1 53.52(4) 3 .
Cu2 Mn4 Cu1 105.60(5) 3_556 .
P2 Mn4 Cu1 52.48(5) 3 1_556
P3 Mn4 Cu1 153.79(6) . 1_556
P3 Mn4 Cu1 87.61(3) 1_556 1_556
P1 Mn4 Cu1 50.07(6) 1_556 1_556
P1 Mn4 Cu1 106.66(7) . 1_556
Cu3 Mn4 Cu1 97.94(5) . 1_556
Cu2 Mn4 Cu1 152.73(5) . 1_556
Cu2 Mn4 Cu1 90.74(4) 1_556 1_556
Cu2 Mn4 Cu1 105.60(5) 3 1_556
Cu2 Mn4 Cu1 53.52(4) 3_556 1_556
Cu1 Mn4 Cu1 81.57(5) . 1_556
Cu1 P1 Cu2 118.96(11) . .
Cu1 P1 Cu3 127.01(6) . .
Cu2 P1 Cu3 67.99(7) . .
Cu1 P1 Cu3 127.01(6) . 1_554
Cu2 P1 Cu3 67.99(7) . 1_554
Cu3 P1 Cu3 104.90(11) . 1_554
Cu1 P1 Cu1 133.52(12) . 3_665
Cu2 P1 Cu1 107.51(10) . 3_665
Cu3 P1 Cu1 69.78(7) . 3_665
Cu3 P1 Cu1 69.78(7) 1_554 3_665
Cu1 P1 Mn4 70.11(6) . 1_554
Cu2 P1 Mn4 68.03(6) . 1_554
Cu3 P1 Mn4 135.21(11) . 1_554
Cu3 P1 Mn4 65.34(5) 1_554 1_554
Cu1 P1 Mn4 132.91(5) 3_665 1_554
Cu1 P1 Mn4 70.11(6) . .
Cu2 P1 Mn4 68.03(6) . .
Cu3 P1 Mn4 65.34(5) . .
Cu3 P1 Mn4 135.21(11) 1_554 .
Cu1 P1 Mn4 132.91(5) 3_665 .
Mn4 P1 Mn4 90.57(9) 1_554 .
Cu1 P1 Nd2 72.78(6) . 1_554
Cu2 P1 Nd2 138.91(4) . 1_554
Cu3 P1 Nd2 139.63(10) . 1_554
Cu3 P1 Nd2 74.17(5) 1_554 1_554
Cu1 P1 Nd2 72.42(6) 3_665 1_554
Mn4 P1 Nd2 82.26(4) 1_554 1_554
Mn4 P1 Nd2 142.43(10) . 1_554
Cu1 P1 Nd2 72.78(6) . .
Cu2 P1 Nd2 138.91(4) . .
Cu3 P1 Nd2 74.17(5) . .
Cu3 P1 Nd2 139.63(10) 1_554 .
Cu1 P1 Nd2 72.42(6) 3_665 .
Mn4 P1 Nd2 142.43(10) 1_554 .
Mn4 P1 Nd2 82.26(4) . .
Nd2 P1 Nd2 81.45(7) 1_554 .
Cu3 P2 Cu1 69.78(6) 3_565 2
Cu3 P2 Cu1 69.78(6) 3_565 2_556
Cu1 P2 Cu1 103.58(11) 2 2_556
Cu3 P2 Cu2 128.34(5) 3_565 1_556
Cu1 P2 Cu2 144.01(12) 2 1_556
Cu1 P2 Cu2 65.04(5) 2_556 1_556
Cu3 P2 Cu2 128.34(5) 3_565 .
Cu1 P2 Cu2 65.04(5) 2 .
Cu1 P2 Cu2 144.01(12) 2_556 .
Cu2 P2 Cu2 103.14(10) 1_556 .
Cu3 P2 Cu3 133.89(12) 3_565 .
Cu1 P2 Cu3 127.54(5) 2 .
Cu1 P2 Cu3 127.54(5) 2_556 .
Cu2 P2 Cu3 66.37(6) 1_556 .
Cu2 P2 Cu3 66.37(6) . .
Cu3 P2 Mn4 117.04(11) 3_565 2
Cu1 P2 Mn4 72.56(7) 2 2
Cu1 P2 Mn4 72.56(7) 2_556 2
Cu2 P2 Mn4 71.45(6) 1_556 2
Cu2 P2 Mn4 71.45(6) . 2
Cu3 P2 Mn4 109.07(9) . 2
Cu3 P2 Nd1 73.12(6) 3_565 1_556
Cu1 P2 Nd1 140.39(10) 2 1_556
Cu1 P2 Nd1 75.53(5) 2_556 1_556
Cu2 P2 Nd1 72.54(5) 1_556 1_556
Cu2 P2 Nd1 135.82(11) . 1_556
Cu3 P2 Nd1 72.22(6) . 1_556
Mn4 P2 Nd1 139.30(3) 2 1_556
Cu3 P2 Nd1 73.12(6) 3_565 .
Cu1 P2 Nd1 75.53(5) 2 .
Cu1 P2 Nd1 140.39(10) 2_556 .
Cu2 P2 Nd1 135.82(11) 1_556 .
Cu2 P2 Nd1 72.54(5) . .
Cu3 P2 Nd1 72.22(6) . .
Mn4 P2 Nd1 139.30(3) 2 .
Nd1 P2 Nd1 80.97(7) 1_556 .
Cu2 P3 Cu2 120.0 . 2
Cu2 P3 Cu2 120.0 . 3
Cu2 P3 Cu2 120.0 2 3
Cu2 P3 Mn4 70.23(3) . 2
Cu2 P3 Mn4 69.08(3) 2 2
Cu2 P3 Mn4 134.05(3) 3 2
Cu2 P3 Mn4 70.23(3) . 2_554
Cu2 P3 Mn4 69.08(3) 2 2_554
Cu2 P3 Mn4 134.05(3) 3 2_554
Mn4 P3 Mn4 91.90(5) 2 2_554
Cu2 P3 Mn4 69.08(3) . .
Cu2 P3 Mn4 134.05(3) 2 .
Cu2 P3 Mn4 70.23(3) 3 .
Mn4 P3 Mn4 74.05(4) 2 .
Mn4 P3 Mn4 139.312(19) 2_554 .
Cu2 P3 Mn4 134.05(3) . 3_554
Cu2 P3 Mn4 70.23(3) 2 3_554
Cu2 P3 Mn4 69.08(3) 3 3_554
Mn4 P3 Mn4 139.312(19) 2 3_554
Mn4 P3 Mn4 74.05(4) 2_554 3_554
Mn4 P3 Mn4 139.31(2) . 3_554
Cu2 P3 Mn4 134.05(3) . 3
Cu2 P3 Mn4 70.23(3) 2 3
Cu2 P3 Mn4 69.08(3) 3 3
Mn4 P3 Mn4 74.05(4) 2 3
Mn4 P3 Mn4 139.312(19) 2_554 3
Mn4 P3 Mn4 74.05(4) . 3
Mn4 P3 Mn4 91.89(5) 3_554 3
Cu2 P3 Mn4 69.08(3) . 1_554
Cu2 P3 Mn4 134.05(3) 2 1_554
Cu2 P3 Mn4 70.23(3) 3 1_554
Mn4 P3 Mn4 139.312(19) 2 1_554
Mn4 P3 Mn4 74.05(4) 2_554 1_554
Mn4 P3 Mn4 91.89(5) . 1_554
Mn4 P3 Mn4 74.05(4) 3_554 1_554
Mn4 P3 Mn4 139.31(2) 3 1_554

loop_
_geom_bond_atom_site_label_1
_geom_bond_atom_site_label_2
_geom_bond_distance
_geom_bond_site_symmetry_2
Nd1 P2 2.957(2) 3_565
Nd1 P2 2.957(2) 3_564
Nd1 P2 2.957(2) .
Nd1 P2 2.958(2) 1_554
Nd1 P2 2.958(2) 2_665
Nd1 P2 2.958(2) 2_664
Nd1 Cu3 3.2239(13) 3_564
Nd1 Cu3 3.2239(13) 2_665
Nd1 Cu3 3.2239(13) 3_565
Nd1 Cu3 3.2239(13) 2_664
Nd1 Cu3 3.2239(13) 1_554
Nd1 Cu3 3.2239(13) .
Nd2 P1 2.943(2) 2_655
Nd2 P1 2.943(2) .
Nd2 P1 2.943(2) 2_656
Nd2 P1 2.943(2) 3_666
Nd2 P1 2.943(2) 3_665
Nd2 P1 2.943(2) 1_556
Nd2 Cu1 3.1986(13) 2_656
Nd2 Cu1 3.1986(13) 2_655
Nd2 Cu1 3.1986(13) 1_556
Nd2 Cu1 3.1986(13) 3_666
Nd2 Cu1 3.1986(13) 3_665
Nd2 Cu1 3.1986(13) .
Cu1 P1 2.397(3) .
Cu1 P1 2.425(3) 2_655
Cu1 P2 2.4438(19) 3_554
Cu1 P2 2.4438(19) 3
Cu1 Cu2 2.6316(19) 3
Cu1 Cu3 2.7724(11) 2_655
Cu1 Cu3 2.7724(11) 2_654
Cu1 Mn4 2.9395(15) 1_554
Cu1 Mn4 2.9395(15) .
Cu1 Nd2 3.1986(13) 1_554
Cu1 Nd1 3.3327(18) 1_545
Cu2 P3 2.3588(14) .
Cu2 P1 2.397(3) .
Cu2 P2 2.4513(18) 1_554
Cu2 P2 2.4513(18) .
Cu2 Cu1 2.6317(19) 2
Cu2 Cu3 2.6948(13) .
Cu2 Cu3 2.6948(13) 1_554
Cu2 Mn4 2.8639(16) .
Cu2 Mn4 2.8640(16) 1_554
Cu2 Mn4 2.9051(15) 2_554
Cu2 Mn4 2.9051(15) 2
Cu3 P2 2.403(3) 2_665
Cu3 P1 2.4219(19) .
Cu3 P1 2.4219(19) 1_556
Cu3 P2 2.472(3) .
Cu3 Cu2 2.6948(13) 1_556
Cu3 Cu1 2.7724(11) 3_666
Cu3 Cu1 2.7724(11) 3_665
Cu3 Mn4 2.776(2) .
Cu3 Nd1 3.2238(13) 1_556
Mn4 P2 2.523(3) 3
Mn4 P3 2.6718(12) .
Mn4 P3 2.6718(12) 1_556
Mn4 P1 2.702(2) 1_556
Mn4 P1 2.702(2) .
Mn4 Cu2 2.8640(16) 1_556
Mn4 Cu2 2.9051(15) 3
Mn4 Cu2 2.9051(15) 3_556
Mn4 Cu1 2.9395(15) 1_556
P1 Cu3 2.4219(19) 1_554
P1 Cu1 2.425(3) 3_665
P1 Mn4 2.702(2) 1_554
P1 Nd2 2.943(2) 1_554
P2 Cu3 2.403(3) 3_565
P2 Cu1 2.4438(19) 2
P2 Cu1 2.4438(19) 2_556
P2 Cu2 2.4513(18) 1_556
P2 Mn4 2.523(3) 2
P2 Nd1 2.957(2) 1_556
P3 Cu2 2.3588(14) 2
P3 Cu2 2.3588(14) 3
P3 Mn4 2.6717(12) 2
P3 Mn4 2.6717(12) 2_554
P3 Mn4 2.6718(12) 3_554
P3 Mn4 2.6718(12) 3
P3 Mn4 2.6718(12) 1_554
